data_4322776
loop_
_publ_author_name
'Donna M. Smith'
'Michael A. Pell'
'James A. Ibers'

_publ_section_title
;
 Se22-, Se52-, and Se72- Ligands in [NEt4]2[As2Se6],
 [enH][AsSe6].2.2.2-cryptand, [NEt4][AsSe8], and [(en)2In(SeAs(Se)Se2)].en
;
_journal_name_full 'Inorganic Chemistry'
_journal_page_first 2340
_journal_page_last 2343
_journal_paper_doi 10.1021/ic971181h
_journal_volume 37
_journal_year 1998
_chemical_formula_sum 'C8 H20 As N Se3'
_chemical_formula_weight 442.05
_chemical_name_systematic
; 
 ? 
;
_space_group_IT_number 2
_symmetry_cell_setting triclinic
_symmetry_space_group_name_Hall '-P 1'
_symmetry_space_group_name_H-M 'P -1'
_atom_sites_solution_hydrogens geom
_atom_sites_solution_primary direct
_atom_sites_solution_secondary difmap
_audit_creation_method SHELXL
_cell_angle_alpha 99.46(3)
_cell_angle_beta 96.61(4)
_cell_angle_gamma 114.67(5)
_cell_formula_units_Z 2
_cell_length_a 7.465(5)
_cell_length_b 8.418(4)
_cell_length_c 12.873(4)
_cell_measurement_temperature 113(2)
_cell_volume 709.7(7)
_computing_structure_refinement 'SHELXL-96 (Sheldrick, 1996)'
_computing_structure_solution 'SHELXS-96 (Sheldrick, 1990)'
_diffrn_ambient_temperature 113(2)
_diffrn_radiation_monochromator 'beta filtered'
_diffrn_radiation_source ' normal focus sealed tube'
_diffrn_radiation_wavelength 1.54056
_diffrn_reflns_av_R_equivalents 0.0246
_diffrn_reflns_av_sigmaI/netI 0.0278
_diffrn_reflns_limit_h_max 8
_diffrn_reflns_limit_h_min -8
_diffrn_reflns_limit_k_max 9
_diffrn_reflns_limit_k_min -9
_diffrn_reflns_limit_l_max 9
_diffrn_reflns_limit_l_min -15
_diffrn_reflns_number 2811
_diffrn_reflns_theta_max 64.82
_diffrn_reflns_theta_min 3.55
_exptl_absorpt_coefficient_mu 11.750
_exptl_absorpt_correction_T_max 0.616
_exptl_absorpt_correction_T_min 0.178
_exptl_crystal_density_diffrn 2.069
_exptl_crystal_F_000 420
_refine_diff_density_max 1.418
_refine_diff_density_min -1.665
_refine_diff_density_rms 0.259
_refine_ls_extinction_coef 0.0043(5)
_refine_ls_extinction_expression Fc^*^=kFc[1+0.001xFc^2^\l^3^/sin(2\q)]^-1/4^
_refine_ls_extinction_method SHELXL
_refine_ls_goodness_of_fit_all 2.518
_refine_ls_goodness_of_fit_obs 2.582
_refine_ls_matrix_type full
_refine_ls_number_parameters 119
_refine_ls_number_reflns 2050
_refine_ls_number_restraints 0
_refine_ls_restrained_S_all 2.518
_refine_ls_restrained_S_obs 2.582
_refine_ls_R_factor_all 0.0603
_refine_ls_R_factor_obs 0.0581
_refine_ls_shift/esd_max 0.000
_refine_ls_shift/esd_mean 0.000
_refine_ls_structure_factor_coef Fsqd
_refine_ls_weighting_details
; 
 [1.00000+0.00000exp(0.00(sin\q/\l)^2^)]/ 
   [\s^2^(Fo^2^)+0.0000+0.0000*P+(0.0400P)^2^+0.0000sin\q/\l] 
 where P = 1.00000Fo^2^ + 0.00000Fc^2^ 
;
_refine_ls_weighting_scheme calc
_refine_ls_wR_factor_all 0.1428
_refine_ls_wR_factor_obs 0.1421
_reflns_number_observed 1935
_reflns_number_total 2050
_reflns_observed_criterion >2sigma(I)
_cod_data_source_file ic971181h_1.cif
_cod_data_source_block C8H20AsNSe3
_cod_original_cell_volume 709.7(6)
_cod_database_code 4322776

loop_
_symmetry_equiv_pos_as_xyz
'x, y, z'
'-x, -y, -z'

loop_
_atom_site_aniso_label
_atom_site_aniso_U_11
_atom_site_aniso_U_22
_atom_site_aniso_U_33
_atom_site_aniso_U_23
_atom_site_aniso_U_13
_atom_site_aniso_U_12
N1 0.024(3) 0.021(3) 0.028(3) 0.008(2) 0.007(2) 0.017(3)
As1 0.0245(5) 0.0235(5) 0.0269(4) 0.0059(3) 0.0060(3) 0.0133(4)
Se1 0.0233(5) 0.0302(5) 0.0290(4) 0.0047(3) 0.0065(3) 0.0174(4)
Se2 0.0241(4) 0.0285(5) 0.0275(4) 0.0056(3) 0.0045(3) 0.0167(4)
Se3 0.0344(5) 0.0258(5) 0.0258(4) 0.0046(3) 0.0077(3) 0.0173(4)
C1 0.037(4) 0.021(4) 0.030(3) 0.006(3) 0.003(3) 0.013(3)
C2 0.022(4) 0.029(4) 0.033(3) 0.008(3) 0.007(3) 0.015(3)
C3 0.026(4) 0.031(4) 0.030(3) 0.007(3) 0.013(3) 0.019(3)
C4 0.027(4) 0.018(3) 0.043(4) 0.010(3) 0.006(3) 0.014(3)
C5 0.052(5) 0.035(4) 0.029(3) 0.005(3) 0.008(3) 0.022(4)
C6 0.028(4) 0.033(4) 0.042(4) 0.011(3) 0.005(3) 0.015(4)
C7 0.031(4) 0.038(4) 0.034(3) 0.013(3) 0.009(3) 0.023(4)
C8 0.029(4) 0.040(4) 0.048(4) 0.019(3) 0.008(3) 0.021(4)

loop_
_atom_site_label
_atom_site_type_symbol
_atom_site_fract_x
_atom_site_fract_y
_atom_site_fract_z
_atom_site_U_iso_or_equiv
_atom_site_thermal_displace_type
_atom_site_occupancy
_atom_site_calc_flag
_atom_site_refinement_flags
_atom_site_disorder_group
N1 N -0.2231(8) 0.6328(7) 0.2989(4) 0.0214(11) Uani 1 d . .
As1 As 0.10441(11) 0.23391(10) 0.12986(5) 0.0239(3) Uani 1 d . .
Se1 Se -0.25017(10) 0.04824(10) 0.05616(5) 0.0257(3) Uani 1 d . .
Se2 Se 0.22862(11) 0.01061(9) 0.12581(5) 0.0251(3) Uani 1 d . .
Se3 Se 0.09481(11) 0.27141(10) 0.30929(5) 0.0274(3) Uani 1 d . .
C1 C -0.3158(11) 0.4763(9) 0.1997(5) 0.0294(15) Uani 1 d . .
H1A H -0.2753 0.3824 0.2133 0.035 Uiso 1 calc R .
H1B H -0.4642 0.4239 0.1901 0.035 Uiso 1 calc R .
C2 C 0.0015(10) 0.6967(9) 0.3226(5) 0.0266(14) Uani 1 d . .
H2A H 0.0544 0.7364 0.2595 0.032 Uiso 1 calc R .
H2B H 0.0281 0.5933 0.3310 0.032 Uiso 1 calc R .
C3 C -0.3199(10) 0.5649(9) 0.3920(5) 0.0262(14) Uani 1 d . .
H3A H -0.2600 0.6651 0.4571 0.031 Uiso 1 calc R .
H3B H -0.4654 0.5321 0.3738 0.031 Uiso 1 calc R .
C4 C -0.2646(10) 0.7881(8) 0.2802(5) 0.0274(14) Uani 1 d . .
H4A H -0.1870 0.8419 0.2273 0.033 Uiso 1 calc R .
H4B H -0.2142 0.8811 0.3486 0.033 Uiso 1 calc R .
C5 C -0.2584(13) 0.5235(11) 0.0956(5) 0.0379(18) Uani 1 d . .
H5A H -0.3242 0.4150 0.0368 0.057 Uiso 1 calc R .
H5B H -0.1120 0.5727 0.1031 0.057 Uiso 1 calc R .
H5C H -0.3021 0.6132 0.0795 0.057 Uiso 1 calc R .
C6 C 0.1182(11) 0.8487(9) 0.4217(6) 0.0336(16) Uani 1 d . .
H6A H 0.2620 0.8800 0.4302 0.050 Uiso 1 calc R .
H6B H 0.0706 0.8105 0.4854 0.050 Uiso 1 calc R .
H6C H 0.0976 0.9540 0.4136 0.050 Uiso 1 calc R .
C7 C -0.2974(11) 0.4077(9) 0.4186(5) 0.0309(16) Uani 1 d . .
H7A H -0.3647 0.3737 0.4780 0.046 Uiso 1 calc R .
H7B H -0.1541 0.4396 0.4398 0.046 Uiso 1 calc R .
H7C H -0.3587 0.3063 0.3553 0.046 Uiso 1 calc R .
C8 C -0.4848(11) 0.7398(11) 0.2401(6) 0.0357(17) Uani 1 d . .
H8A H -0.4970 0.8477 0.2292 0.054 Uiso 1 calc R .
H8B H -0.5628 0.6916 0.2934 0.054 Uiso 1 calc R .
H8C H -0.5365 0.6491 0.1718 0.054 Uiso 1 calc R .

loop_
_atom_type_symbol
_atom_type_description
_atom_type_scat_dispersion_real
_atom_type_scat_dispersion_imag
_atom_type_scat_source
C C 0.0181 0.0091 'International Tables Vol C Tables 4.2.6.8 and 6.1.1.4'
H H 0.0000 0.0000 'International Tables Vol C Tables 4.2.6.8 and 6.1.1.4'
N N 0.0311 0.0180 'International Tables Vol C Tables 4.2.6.8 and 6.1.1.4'
As As -0.9300 1.0051 'International Tables Vol C Tables 4.2.6.8 and 6.1.1.4'
Se Se -0.7943 1.1372 'International Tables Vol C Tables 4.2.6.8 and 6.1.1.4'

loop_
_geom_angle_atom_site_label_1
_geom_angle_atom_site_label_2
_geom_angle_atom_site_label_3
_geom_angle
_geom_angle_site_symmetry_1
_geom_angle_site_symmetry_3
_geom_angle_publ_flag
C2 N1 C4 108.5(5) . . ?
C2 N1 C1 108.6(5) . . ?
C4 N1 C1 111.3(5) . . ?
C2 N1 C3 112.2(5) . . ?
C4 N1 C3 108.8(4) . . ?
C1 N1 C3 107.6(5) . . ?
Se3 As1 Se2 95.07(4) . . ?
Se3 As1 Se1 98.88(6) . . ?
Se2 As1 Se1 101.48(6) . . ?
Se2 Se1 As1 97.62(6) 2 . ?
Se1 Se2 As1 100.59(4) 2 . ?
C5 C1 N1 115.4(5) . . ?
N1 C2 C6 115.8(5) . . ?
C7 C3 N1 115.5(5) . . ?
N1 C4 C8 115.2(5) . . ?

loop_
_geom_bond_atom_site_label_1
_geom_bond_atom_site_label_2
_geom_bond_distance
_geom_bond_site_symmetry_2
_geom_bond_publ_flag
N1 C2 1.506(8) . ?
N1 C4 1.512(7) . ?
N1 C1 1.526(8) . ?
N1 C3 1.539(7) . ?
As1 Se3 2.2929(11) . ?
As1 Se2 2.4145(15) . ?
As1 Se1 2.415(2) . ?
Se1 Se2 2.3517(11) 2 ?
Se2 Se1 2.3517(11) 2 ?
C1 C5 1.518(9) . ?
C2 C6 1.517(9) . ?
C3 C7 1.489(8) . ?
C4 C8 1.520(9) . ?
